data_7218815
loop_
_publ_author_name
'Perlovich, German L.'
'Ryzhakov, Alex M.'
'Tkachev, Valery V.'
'Proshin, Alexey N.'

_publ_section_title
;
 Adamantane derivatives of sulfonamide molecular crystals: structure,
 sublimation thermodynamic characteristics, molecular packing, and
 hydrogen bond networks
;
_journal_issue 4
_journal_name_full CrystEngComm
_journal_page_first 753
_journal_paper_doi 10.1039/C4CE02076F
_journal_volume 17
_journal_year 2015
_chemical_formula_moiety 'C18 H25 N O2 S'
_chemical_formula_sum 'C18 H25 N O2 S'
_chemical_formula_weight 319.45
_chemical_melting_point 416.4
_chemical_name_systematic 'N-(3,5-Dimethyl-adamantan-1-yl)-benzenesulfonamide '
_space_group_IT_number 14
_symmetry_cell_setting monoclinic
_symmetry_space_group_name_Hall '-P 2yn'
_symmetry_space_group_name_H-M 'P 1 21/n 1'
_atom_sites_solution_hydrogens geom
_atom_sites_solution_primary direct
_atom_sites_solution_secondary difmap
_audit_creation_method SHELXTL
_cell_angle_alpha 90.00
_cell_angle_beta 100.5871(18)
_cell_angle_gamma 90.00
_cell_formula_units_Z 4
_cell_length_a 9.33501(18)
_cell_length_b 11.5770(2)
_cell_length_c 15.7703(3)
_cell_measurement_reflns_used 3556
_cell_measurement_temperature 150.01(10)
_cell_measurement_theta_max 31.3228
_cell_measurement_theta_min 2.9400
_cell_volume 1675.31(5)
_computing_cell_refinement 'bruker XSCANS'
_computing_data_collection 'bruker XSCANS'
_computing_data_reduction 'BRUKER SHELXTL'
_computing_molecular_graphics 'BRUKER SHELXTL'
_computing_publication_material 'BRUKER SHELXTL'
_computing_structure_refinement 'BRUKER SHELXTL'
_computing_structure_solution 'BRUKER SHELXTL'
_diffrn_ambient_temperature 150.01(10)
_diffrn_detector_area_resol_mean 16.2060
_diffrn_measured_fraction_theta_full 0.999
_diffrn_measured_fraction_theta_max 0.999
_diffrn_measurement_device_type 'Xcalibur, Eos'
_diffrn_measurement_method '\w scans'
_diffrn_radiation_monochromator graphite
_diffrn_radiation_source 'Enhance (Mo) X-ray Source'
_diffrn_radiation_type MoK\a
_diffrn_radiation_wavelength 0.71073
_diffrn_reflns_av_R_equivalents 0.0178
_diffrn_reflns_av_sigmaI/netI 0.0303
_diffrn_reflns_limit_h_max 12
_diffrn_reflns_limit_h_min -11
_diffrn_reflns_limit_k_max 15
_diffrn_reflns_limit_k_min -13
_diffrn_reflns_limit_l_max 21
_diffrn_reflns_limit_l_min -15
_diffrn_reflns_number 8683
_diffrn_reflns_theta_full 29.06
_diffrn_reflns_theta_max 29.06
_diffrn_reflns_theta_min 2.95
_diffrn_standards_decay_% none
_diffrn_standards_number 9486
_exptl_absorpt_coefficient_mu 0.200
_exptl_absorpt_correction_T_max 1.00000
_exptl_absorpt_correction_T_min 0.99207
_exptl_absorpt_correction_type multi-scan
_exptl_absorpt_process_details SCALE3
_exptl_crystal_colour colourless
_exptl_crystal_density_diffrn 1.267
_exptl_crystal_density_meas ?
_exptl_crystal_density_method 'not measured'
_exptl_crystal_description prism
_exptl_crystal_F_000 688
_exptl_crystal_recrystallization_method 'Re-crystallisation from solvent: isopropyl '
_exptl_crystal_size_max .40
_exptl_crystal_size_mid .37
_exptl_crystal_size_min .30
_refine_diff_density_max 0.341
_refine_diff_density_min -0.421
_refine_diff_density_rms 0.055
_refine_ls_extinction_method none
_refine_ls_goodness_of_fit_ref 1.046
_refine_ls_hydrogen_treatment mixed
_refine_ls_matrix_type full
_refine_ls_number_parameters 196
_refine_ls_number_reflns 4475
_refine_ls_number_restraints 0
_refine_ls_restrained_S_all 1.046
_refine_ls_R_factor_all 0.0481
_refine_ls_R_factor_gt 0.0381
_refine_ls_shift/su_max 0.001
_refine_ls_shift/su_mean 0.000
_refine_ls_structure_factor_coef Fsqd
_refine_ls_weighting_details 'calc w=1/[\s^2^(Fo^2^)+(0.0502P)^2^+0.4537P] where P=(Fo^2^+2Fc^2^)/3'
_refine_ls_weighting_scheme calc
_refine_ls_wR_factor_gt 0.0970
_refine_ls_wR_factor_ref 0.1038
_reflns_number_gt 3753
_reflns_number_total 4475
_reflns_threshold_expression >2sigma(I)
_cod_data_source_file c4ce02076f2.cif
_cod_data_source_block 51
_cod_depositor_comments
;
The following automatic conversions were performed:

'_exptl_crystal_density_meas' value 'none' was changed to '?' - the
value is perceived as not measured.

Automatic conversion script
Id: cif_fix_values 3008 2015-01-20 13:52:24Z robertas 

 Adding full bibliography for 7218810--7218815.cif.
;
_cod_original_cell_volume 1675.31(6)
_cod_database_code 7218815

loop_
_symmetry_equiv_pos_as_xyz
'x, y, z'
'-x+1/2, y+1/2, -z+1/2'
'-x, -y, -z'
'x-1/2, -y-1/2, z-1/2'

loop_
_atom_site_label
_atom_site_type_symbol
_atom_site_fract_x
_atom_site_fract_y
_atom_site_fract_z
_atom_site_U_iso_or_equiv
_atom_site_adp_type
_atom_site_occupancy
_atom_site_symmetry_multiplicity
_atom_site_calc_flag
_atom_site_refinement_flags
S S 0.98645(3) 0.82159(3) 0.059799(19) 0.01722(9) Uani 1 1 d .
O1 O 1.10159(10) 0.87854(8) 0.02609(6) 0.0248(2) Uani 1 1 d .
O2 O 1.02416(10) 0.74151(8) 0.12985(6) 0.0226(2) Uani 1 1 d .
N1 N 0.88845(12) 0.92401(9) 0.08770(7) 0.0199(2) Uani 1 1 d .
H1 H 0.8844 0.9897 0.0532 0.050 Uiso 1 1 d .
C1 C 0.88198(13) 0.74488(12) -0.02729(8) 0.0210(3) Uani 1 1 d .
C2 C 0.81599(16) 0.80541(15) -0.10056(9) 0.0302(3) Uani 1 1 d .
H2 H 0.8250 0.8852 -0.1034 0.036 Uiso 1 1 calc R
C3 C 0.73640(17) 0.74409(19) -0.16927(10) 0.0431(5) Uani 1 1 d .
H3 H 0.6907 0.7832 -0.2183 0.052 Uiso 1 1 calc R
C4 C 0.72487(17) 0.6253(2) -0.16507(12) 0.0485(5) Uani 1 1 d .
H4 H 0.6723 0.5850 -0.2116 0.058 Uiso 1 1 calc R
C5 C 0.79096(13) 0.56615(10) -0.09228(8) 0.0454(4) Uani 1 1 d .
H5 H 0.7826 0.4862 -0.0900 0.054 Uiso 1 1 calc R
C6 C 0.86998(13) 0.62553(10) -0.02234(8) 0.0310(3) Uani 1 1 d R
H6A H 0.9141 0.5860 0.0269 0.037 Uiso 1 1 calc R
C7 C 0.76767(13) 0.91330(10) 0.13705(8) 0.0169(2) Uani 1 1 d .
C8 C 0.65913(14) 0.81701(11) 0.10402(8) 0.0188(2) Uani 1 1 d .
H8A H 0.7088 0.7431 0.1099 0.023 Uiso 1 1 calc R
H8B H 0.6198 0.8293 0.0434 0.023 Uiso 1 1 calc R
C9 C 0.53378(14) 0.81541(11) 0.15552(8) 0.0211(3) Uani 1 1 d .
C10 C 0.59919(14) 0.79806(11) 0.25115(8) 0.0206(3) Uani 1 1 d .
H10A H 0.6491 0.7243 0.2585 0.025 Uiso 1 1 calc R
H10B H 0.5212 0.7961 0.2842 0.025 Uiso 1 1 calc R
C11 C 0.70675(14) 0.89435(11) 0.28626(8) 0.0202(3) Uani 1 1 d .
C12 C 0.82944(14) 0.89523(11) 0.23316(8) 0.0189(2) Uani 1 1 d .
H12A H 0.8977 0.9567 0.2536 0.023 Uiso 1 1 calc R
H12B H 0.8818 0.8225 0.2410 0.023 Uiso 1 1 calc R
C13 C 0.68701(15) 1.02938(11) 0.12539(9) 0.0230(3) Uani 1 1 d .
H13A H 0.7546 1.0917 0.1447 0.028 Uiso 1 1 calc R
H13B H 0.6468 1.0415 0.0648 0.028 Uiso 1 1 calc R
C14 C 0.56382(16) 1.02989(12) 0.17778(9) 0.0257(3) Uani 1 1 d .
H14 H 0.5151 1.1039 0.1717 0.031 Uiso 1 1 d .
C15 C 0.62598(16) 1.01050(12) 0.27345(9) 0.0249(3) Uani 1 1 d .
H15A H 0.5475 1.0110 0.3061 0.030 Uiso 1 1 calc R
H15B H 0.6926 1.0727 0.2948 0.030 Uiso 1 1 calc R
C16 C 0.45588(15) 0.93309(13) 0.14536(9) 0.0273(3) Uani 1 1 d .
H16A H 0.4141 0.9460 0.0851 0.033 Uiso 1 1 calc R
H16B H 0.3773 0.9333 0.1780 0.033 Uiso 1 1 calc R
C17 C 0.77046(17) 0.87424(14) 0.38159(9) 0.0308(3) Uani 1 1 d .
H17A H 0.8205 0.8014 0.3882 0.046 Uiso 1 1 calc R
H17B H 0.6932 0.8735 0.4142 0.046 Uiso 1 1 calc R
H17C H 0.8377 0.9351 0.4022 0.046 Uiso 1 1 calc R
C18 C 0.42773(17) 0.71779(14) 0.12269(10) 0.0342(4) Uani 1 1 d .
H18A H 0.4784 0.6453 0.1296 0.051 Uiso 1 1 calc R
H18B H 0.3880 0.7300 0.0628 0.051 Uiso 1 1 calc R
H18C H 0.3502 0.7168 0.1551 0.051 Uiso 1 1 calc R

loop_
_atom_site_aniso_label
_atom_site_aniso_U_11
_atom_site_aniso_U_22
_atom_site_aniso_U_33
_atom_site_aniso_U_23
_atom_site_aniso_U_13
_atom_site_aniso_U_12
S 0.01523(15) 0.01963(16) 0.01694(15) 0.00252(11) 0.00331(11) -0.00031(11)
O1 0.0186(5) 0.0281(5) 0.0294(5) 0.0063(4) 0.0086(4) -0.0011(4)
O2 0.0237(5) 0.0238(5) 0.0193(4) 0.0060(4) 0.0017(4) 0.0028(4)
N1 0.0220(5) 0.0175(5) 0.0218(5) 0.0030(4) 0.0086(4) 0.0004(4)
C1 0.0159(6) 0.0300(7) 0.0180(6) -0.0040(5) 0.0054(5) 0.0014(5)
C2 0.0240(7) 0.0466(9) 0.0199(7) -0.0018(6) 0.0034(5) 0.0113(6)
C3 0.0222(7) 0.0840(14) 0.0218(7) -0.0115(8) 0.0007(6) 0.0152(8)
C4 0.0205(7) 0.0855(14) 0.0395(10) -0.0349(10) 0.0052(7) -0.0082(8)
C5 0.0399(10) 0.0487(10) 0.0496(11) -0.0243(9) 0.0135(8) -0.0180(8)
C6 0.0300(7) 0.0312(7) 0.0327(8) -0.0052(6) 0.0085(6) -0.0059(6)
C7 0.0171(6) 0.0179(6) 0.0161(6) 0.0009(4) 0.0041(4) 0.0005(4)
C8 0.0182(6) 0.0224(6) 0.0161(6) -0.0022(4) 0.0037(4) -0.0017(5)
C9 0.0169(6) 0.0268(6) 0.0197(6) -0.0028(5) 0.0036(5) -0.0028(5)
C10 0.0205(6) 0.0225(6) 0.0201(6) 0.0008(5) 0.0068(5) -0.0011(5)
C11 0.0226(6) 0.0232(6) 0.0147(6) -0.0002(5) 0.0030(5) 0.0000(5)
C12 0.0182(6) 0.0215(6) 0.0164(6) -0.0001(4) 0.0015(4) -0.0021(5)
C13 0.0291(7) 0.0187(6) 0.0220(6) 0.0029(5) 0.0069(5) 0.0044(5)
C14 0.0295(7) 0.0241(6) 0.0247(7) 0.0032(5) 0.0083(5) 0.0107(5)
C15 0.0309(7) 0.0236(6) 0.0221(6) -0.0040(5) 0.0095(5) 0.0010(5)
C16 0.0194(6) 0.0395(8) 0.0231(7) 0.0021(6) 0.0039(5) 0.0074(6)
C17 0.0354(8) 0.0398(8) 0.0162(6) 0.0004(6) 0.0025(6) -0.0030(7)
C18 0.0245(7) 0.0450(9) 0.0344(8) -0.0116(7) 0.0085(6) -0.0142(7)

loop_
_atom_type_symbol
_atom_type_description
_atom_type_scat_dispersion_real
_atom_type_scat_dispersion_imag
_atom_type_scat_source
C C 0.0033 0.0016 'International Tables Vol C Tables 4.2.6.8 and 6.1.1.4'
H H 0.0000 0.0000 'International Tables Vol C Tables 4.2.6.8 and 6.1.1.4'
N N 0.0061 0.0033 'International Tables Vol C Tables 4.2.6.8 and 6.1.1.4'
O O 0.0106 0.0060 'International Tables Vol C Tables 4.2.6.8 and 6.1.1.4'
S S 0.1246 0.1234 'International Tables Vol C Tables 4.2.6.8 and 6.1.1.4'

loop_
_geom_angle_atom_site_label_1
_geom_angle_atom_site_label_2
_geom_angle_atom_site_label_3
_geom_angle
O2 S O1 118.98(6)
O2 S N1 109.70(6)
O1 S N1 105.28(6)
O2 S C1 107.18(6)
O1 S C1 106.55(6)
N1 S C1 108.80(6)
C7 N1 S 127.27(8)
C7 N1 H1 114.8
S N1 H1 114.0
C6 C1 C2 121.22(13)
C6 C1 S 119.60(10)
C2 C1 S 119.17(11)
C3 C2 C1 118.73(16)
C3 C2 H2 120.6
C1 C2 H2 120.6
C4 C3 C2 120.38(17)
C4 C3 H3 119.8
C2 C3 H3 119.8
C5 C4 C3 120.44(14)
C5 C4 H4 119.8
C3 C4 H4 119.8
C4 C5 C6 120.32(9)
C4 C5 H5 119.8
C6 C5 H5 119.8
C1 C6 C5 118.91(8)
C1 C6 H6A 120.5
C5 C6 H6A 120.5
N1 C7 C8 113.59(10)
N1 C7 C12 110.17(10)
C8 C7 C12 110.00(10)
N1 C7 C13 105.45(10)
C8 C7 C13 108.49(10)
C12 C7 C13 108.96(10)
C7 C8 C9 110.37(10)
C7 C8 H8A 109.6
C9 C8 H8A 109.6
C7 C8 H8B 109.6
C9 C8 H8B 109.6
H8A C8 H8B 108.1
C18 C9 C10 110.64(11)
C18 C9 C16 110.79(12)
C10 C9 C16 108.28(11)
C18 C9 C8 109.72(11)
C10 C9 C8 108.43(10)
C16 C9 C8 108.92(11)
C9 C10 C11 112.08(10)
C9 C10 H10A 109.2
C11 C10 H10A 109.2
C9 C10 H10B 109.2
C11 C10 H10B 109.2
H10A C10 H10B 107.9
C17 C11 C10 110.77(11)
C17 C11 C15 110.80(11)
C10 C11 C15 108.40(11)
C17 C11 C12 110.01(11)
C10 C11 C12 108.17(10)
C15 C11 C12 108.61(10)
C7 C12 C11 110.89(10)
C7 C12 H12A 109.5
C11 C12 H12A 109.5
C7 C12 H12B 109.5
C11 C12 H12B 109.5
H12A C12 H12B 108.0
C14 C13 C7 109.78(10)
C14 C13 H13A 109.7
C7 C13 H13A 109.7
C14 C13 H13B 109.7
C7 C13 H13B 109.7
H13A C13 H13B 108.2
C15 C14 C16 109.21(11)
C15 C14 C13 110.15(12)
C16 C14 C13 109.25(11)
C15 C14 H14 108.3
C16 C14 H14 110.3
C13 C14 H14 109.6
C14 C15 C11 110.24(10)
C14 C15 H15A 109.6
C11 C15 H15A 109.6
C14 C15 H15B 109.6
C11 C15 H15B 109.6
H15A C15 H15B 108.1
C14 C16 C9 110.12(11)
C14 C16 H16A 109.6
C9 C16 H16A 109.6
C14 C16 H16B 109.6
C9 C16 H16B 109.6
H16A C16 H16B 108.2
C11 C17 H17A 109.5
C11 C17 H17B 109.5
H17A C17 H17B 109.5
C11 C17 H17C 109.5
H17A C17 H17C 109.5
H17B C17 H17C 109.5
C9 C18 H18A 109.5
C9 C18 H18B 109.5
H18A C18 H18B 109.5
C9 C18 H18C 109.5
H18A C18 H18C 109.5
H18B C18 H18C 109.5

loop_
_geom_bond_atom_site_label_1
_geom_bond_atom_site_label_2
_geom_bond_distance
S O2 1.4356(9)
S O1 1.4431(9)
S N1 1.6076(11)
S C1 1.7702(13)
N1 C7 1.4882(15)
N1 H1 0.9318
C1 C6 1.3896(18)
C1 C2 1.3943(19)
C2 C3 1.391(2)
C2 H2 0.9300
C3 C4 1.382(3)
C3 H3 0.9300
C4 C5 1.381(2)
C4 H4 0.9300
C5 C6 1.3908
C5 H5 0.9300
C6 H6A 0.9300
C7 C8 1.5319(17)
C7 C12 1.5337(17)
C7 C13 1.5349(17)
C8 C9 1.5422(17)
C8 H8A 0.9700
C8 H8B 0.9700
C9 C18 1.5287(19)
C9 C10 1.5328(18)
C9 C16 1.5388(19)
C10 C11 1.5340(18)
C10 H10A 0.9700
C10 H10B 0.9700
C11 C17 1.5296(18)
C11 C15 1.5367(19)
C11 C12 1.5379(17)
C12 H12A 0.9700
C12 H12B 0.9700
C13 C14 1.5345(18)
C13 H13A 0.9700
C13 H13B 0.9700
C14 C15 1.5302(19)
C14 C16 1.531(2)
C14 H14 0.9666
C15 H15A 0.9700
C15 H15B 0.9700
C16 H16A 0.9700
C16 H16B 0.9700
C17 H17A 0.9600
C17 H17B 0.9600
C17 H17C 0.9600
C18 H18A 0.9600
C18 H18B 0.9600
C18 H18C 0.9600

loop_
_geom_torsion_atom_site_label_1
_geom_torsion_atom_site_label_2
_geom_torsion_atom_site_label_3
_geom_torsion_atom_site_label_4
_geom_torsion
O2 S N1 C7 -41.84(12)
O1 S N1 C7 -170.99(10)
C1 S N1 C7 75.12(12)
O2 S C1 C6 -9.12(11)
O1 S C1 C6 119.27(10)
N1 S C1 C6 -127.67(10)
O2 S C1 C2 172.38(10)
O1 S C1 C2 -59.24(11)
N1 S C1 C2 53.82(12)
C6 C1 C2 C3 0.3(2)
S C1 C2 C3 178.81(10)
C1 C2 C3 C4 -0.8(2)
C2 C3 C4 C5 0.7(2)
C3 C4 C5 C6 -0.02(17)
C2 C1 C6 C5 0.28(14)
S C1 C6 C5 -178.19(5)
C4 C5 C6 C1 -0.45(9)
S N1 C7 C8 -46.94(15)
S N1 C7 C12 76.97(13)
S N1 C7 C13 -165.60(10)
N1 C7 C8 C9 -177.27(10)
C12 C7 C8 C9 58.73(13)
C13 C7 C8 C9 -60.36(13)
C7 C8 C9 C18 -179.16(11)
C7 C8 C9 C10 -58.22(13)
C7 C8 C9 C16 59.41(13)
C18 C9 C10 C11 179.79(11)
C16 C9 C10 C11 -58.61(13)
C8 C9 C10 C11 59.43(13)
C9 C10 C11 C17 -179.76(11)
C9 C10 C11 C15 58.47(13)
C9 C10 C11 C12 -59.12(13)
N1 C7 C12 C11 175.16(10)
C8 C7 C12 C11 -58.88(13)
C13 C7 C12 C11 59.93(13)
C17 C11 C12 C7 179.06(11)
C10 C11 C12 C7 57.95(13)
C15 C11 C12 C7 -59.51(13)
N1 C7 C13 C14 -177.21(11)
C8 C7 C13 C14 60.77(13)
C12 C7 C13 C14 -58.97(14)
C7 C13 C14 C15 59.23(14)
C7 C13 C14 C16 -60.74(14)
C16 C14 C15 C11 60.70(14)
C13 C14 C15 C11 -59.29(14)
C17 C11 C15 C14 179.59(11)
C10 C11 C15 C14 -58.67(14)
C12 C11 C15 C14 58.64(14)
C15 C14 C16 C9 -60.84(14)
C13 C14 C16 C9 59.70(14)
C18 C9 C16 C14 -179.51(11)
C10 C9 C16 C14 58.98(13)
C8 C9 C16 C14 -58.74(14)
